data_7247485
loop_
_publ_author_name
'Bera, Susovan'
'Bhunia, Sudip'
'Gomila, Rosa M.'
'Drew, Michael G. B.'
'Frontera, Antonio'
'Chattopadhyay, Shouvik'

_publ_section_title
;
 Structure-directing role of CH&#x22EF;X (X = C, N, S, Cl) interactions in
 three ionic cobalt complexes: X-ray investigation and DFT study using
 QTAIM Vr predictor to eliminate the effect of pure Coulombic forces
;
_journal_issue 42
_journal_name_full 'RSC Advances'
_journal_page_first 29568
_journal_page_last 29583
_journal_paper_doi 10.1039/D3RA03828A
_journal_volume 13
_journal_year 2023
_chemical_formula_sum 'C44 H58 Cl10 Co2 N14 O15'
_chemical_formula_weight 1495.40
_space_group_crystal_system triclinic
_space_group_IT_number 2
_space_group_name_Hall '-P 1'
_space_group_name_H-M_alt 'P -1'
_atom_sites_solution_hydrogens mixed
_audit_creation_method SHELXL-2018/3
_audit_update_record
;
2023-04-27 deposited with the CCDC.	2023-09-22 downloaded from the CCDC.
;
_cell_angle_alpha 68.354(2)
_cell_angle_beta 82.668(2)
_cell_angle_gamma 86.839(2)
_cell_formula_units_Z 1
_cell_length_a 8.2780(6)
_cell_length_b 13.6175(9)
_cell_length_c 15.2737(10)
_cell_measurement_reflns_used 900
_cell_measurement_temperature 273(2)
_cell_measurement_theta_max 25.126
_cell_measurement_theta_min 2.525
_cell_volume 1587.18(19)
_computing_cell_refinement 'SAINT (Bruker, 2000)'
_computing_data_collection 'SMART (Bruker, 2000)'
_computing_data_reduction SAINT
_computing_molecular_graphics 'Ortep-3 for Windows (Farrugia, 1999) and CAMERON (Watkin et al., 1993)'
_computing_publication_material 'PLATON (Spek, 2003)'
_computing_structure_refinement 'SHELXL-2018/3 (Sheldrick, 2018)'
_computing_structure_solution 'SHELXT 2014/5 (Sheldrick, 2014)'
_diffrn_ambient_temperature 273(2)
_diffrn_measured_fraction_theta_full 0.996
_diffrn_measured_fraction_theta_max 0.996
_diffrn_measurement_device_type 'BRUKER D8 QUEST AREA DETECTOR'
_diffrn_measurement_method '\f and \w scans'
_diffrn_radiation_type MoK\a
_diffrn_radiation_wavelength 0.71073
_diffrn_reflns_av_R_equivalents 0.0394
_diffrn_reflns_av_unetI/netI 0.0198
_diffrn_reflns_Laue_measured_fraction_full 0.996
_diffrn_reflns_Laue_measured_fraction_max 0.996
_diffrn_reflns_limit_h_max 9
_diffrn_reflns_limit_h_min -9
_diffrn_reflns_limit_k_max 16
_diffrn_reflns_limit_k_min -16
_diffrn_reflns_limit_l_max 18
_diffrn_reflns_limit_l_min -18
_diffrn_reflns_number 44389
_diffrn_reflns_point_group_measured_fraction_full 0.996
_diffrn_reflns_point_group_measured_fraction_max 0.996
_diffrn_reflns_theta_full 25.126
_diffrn_reflns_theta_max 25.126
_diffrn_reflns_theta_min 2.525
_diffrn_source 'fine-focus sealed tube'
_exptl_absorpt_coefficient_mu 1.015
_exptl_absorpt_correction_T_max 0.877
_exptl_absorpt_correction_T_min 0.789
_exptl_absorpt_correction_type multi-scan
_exptl_absorpt_process_details SADABS
_exptl_crystal_colour Black
_exptl_crystal_density_diffrn 1.564
_exptl_crystal_description Block
_exptl_crystal_F_000 764
_exptl_crystal_size_max 0.4
_exptl_crystal_size_mid 0.3
_exptl_crystal_size_min 0.2
_refine_diff_density_max 1.479
_refine_diff_density_min -0.494
_refine_diff_density_rms 0.082
_refine_ls_extinction_method none
_refine_ls_goodness_of_fit_ref 1.035
_refine_ls_hydrogen_treatment mixed
_refine_ls_matrix_type full
_refine_ls_number_parameters 399
_refine_ls_number_reflns 5680
_refine_ls_number_restraints 9
_refine_ls_restrained_S_all 1.035
_refine_ls_R_factor_all 0.0553
_refine_ls_R_factor_gt 0.0498
_refine_ls_shift/su_max 0.001
_refine_ls_shift/su_mean 0.000
_refine_ls_structure_factor_coef Fsqd
_refine_ls_weighting_details 'w=1/[\s^2^(Fo^2^)+(0.0843P)^2^+2.2144P] where P=(Fo^2^+2Fc^2^)/3'
_refine_ls_weighting_scheme calc
_refine_ls_wR_factor_gt 0.1420
_refine_ls_wR_factor_ref 0.1484
_reflns_Friedel_coverage 0.000
_reflns_number_gt 5065
_reflns_number_total 5680
_reflns_threshold_expression 'I > 2\s(I)'
_cod_data_source_file d3ra03828a2.cif
_cod_data_source_block 2
_cod_database_code 7247485
_shelx_shelxl_version_number 2018/3
_shelx_space_group_comment
;
The symmetry employed for this shelxl refinement is uniquely defined
by the following loop, which should always be used as a source of
symmetry information in preference to the above space-group names.
They are only intended as comments.
;

loop_
_space_group_symop_operation_xyz
'x, y, z'
'-x, -y, -z'

loop_
_atom_site_label
_atom_site_type_symbol
_atom_site_fract_x
_atom_site_fract_y
_atom_site_fract_z
_atom_site_U_iso_or_equiv
_atom_site_adp_type
_atom_site_occupancy
_atom_site_site_symmetry_order
_atom_site_calc_flag
_atom_site_refinement_flags_posn
_atom_site_refinement_flags_adp
_atom_site_refinement_flags_occupancy
_atom_site_disorder_assembly
_atom_site_disorder_group
Co1 Co 0.48971(5) 0.35327(3) 0.31782(3) 0.03349(15) Uani 1 1 d . . . . .
Cl1 Cl 0.09016(12) 0.34007(8) 0.12747(7) 0.0553(3) Uani 1 1 d . . . . .
Cl2 Cl -0.13698(16) 0.72347(11) 0.11343(12) 0.0909(4) Uani 1 1 d . . . . .
Cl3 Cl 0.08478(13) 0.35911(8) 0.56537(8) 0.0617(3) Uani 1 1 d . . . . .
Cl4 Cl -0.01021(15) -0.05883(9) 0.67536(9) 0.0745(4) Uani 1 1 d . . . . .
N1 N 0.6812(4) 0.3382(2) 0.3941(2) 0.0420(6) Uani 1 1 d . . . . .
N2 N 0.4779(4) 0.4947(2) 0.31248(19) 0.0396(6) Uani 1 1 d . . . . .
N3 N 0.6422(4) 0.3956(2) 0.2030(2) 0.0434(6) Uani 1 1 d . . . . .
N6 N 0.6049(4) 0.4710(2) 0.1369(2) 0.0462(7) Uani 1 1 d . . . . .
N7 N 0.5789(6) 0.5430(3) 0.0716(3) 0.0794(12) Uani 1 1 d . . . . .
N5 N 0.5874(4) 0.1785(3) 0.0891(2) 0.0509(7) Uani 1 1 d . . . . .
N4 N 0.4966(3) 0.2053(2) 0.32785(19) 0.0365(6) Uani 1 1 d . . . . .
O1 O 0.3172(3) 0.36829(17) 0.24395(17) 0.0413(5) Uani 1 1 d . . . . .
O2 O 0.3344(3) 0.32769(18) 0.42746(17) 0.0422(5) Uani 1 1 d . . . . .
C1 C 0.6397(7) 0.2865(6) 0.4955(3) 0.103(2) Uani 1 1 d . U . . .
H1A H 0.547917 0.321861 0.516308 0.154 Uiso 1 1 calc R U . . .
H1B H 0.612664 0.214113 0.509780 0.154 Uiso 1 1 calc R U . . .
H1C H 0.730908 0.289162 0.527492 0.154 Uiso 1 1 calc R U . . .
C2 C 0.8219(6) 0.2806(5) 0.3667(4) 0.0776(14) Uani 1 1 d . . . . .
H2A H 0.853413 0.312558 0.299638 0.116 Uiso 1 1 calc R U . . .
H2B H 0.911211 0.283312 0.400102 0.116 Uiso 1 1 calc R U . . .
H2C H 0.792967 0.208263 0.382390 0.116 Uiso 1 1 calc R U . . .
C3 C 0.7392(7) 0.4491(4) 0.3637(4) 0.0797(15) Uani 1 1 d . . . . .
H3A H 0.809119 0.453511 0.408459 0.096 Uiso 1 1 calc R U . . .
H3B H 0.802866 0.468369 0.302054 0.096 Uiso 1 1 calc R U . . .
C4 C 0.6039(5) 0.5227(3) 0.3586(3) 0.0567(10) Uani 1 1 d . . . . .
H4A H 0.640441 0.594318 0.322251 0.068 Uiso 1 1 calc R U . . .
H4B H 0.560149 0.518720 0.421781 0.068 Uiso 1 1 calc R U . . .
C5 C 0.3647(4) 0.5615(3) 0.2806(2) 0.0429(8) Uani 1 1 d . . . . .
H5 H 0.367255 0.626161 0.288082 0.051 Uiso 1 1 calc R U . . .
C6 C 0.2334(4) 0.5447(3) 0.2341(2) 0.0405(7) Uani 1 1 d . . . . .
C7 C 0.1210(4) 0.6277(3) 0.2030(3) 0.0471(8) Uani 1 1 d . . . . .
H7 H 0.126517 0.687580 0.218151 0.056 Uiso 1 1 calc R U . . .
C8 C 0.0036(4) 0.6206(3) 0.1506(3) 0.0526(9) Uani 1 1 d . . . . .
C9 C -0.0057(4) 0.5334(3) 0.1253(3) 0.0495(9) Uani 1 1 d . . . . .
H9 H -0.083797 0.530684 0.087532 0.059 Uiso 1 1 calc R U . . .
C10 C 0.1028(4) 0.4508(3) 0.1569(2) 0.0400(7) Uani 1 1 d . . . . .
C11 C 0.2233(4) 0.4511(2) 0.2143(2) 0.0378(7) Uani 1 1 d . . . . .
C12 C 0.4792(8) 0.1836(4) 0.0170(3) 0.0780(14) Uani 1 1 d . . . . .
H12A H 0.541965 0.169753 -0.034646 0.117 Uiso 1 1 calc R U . . .
H12B H 0.395328 0.131636 0.045305 0.117 Uiso 1 1 calc R U . . .
H12C H 0.430517 0.252649 -0.006256 0.117 Uiso 1 1 calc R U . . .
C13 C 0.7257(7) 0.2535(5) 0.0435(4) 0.0922(18) Uani 1 1 d . . . . .
H13A H 0.795369 0.250128 0.090221 0.138 Uiso 1 1 calc R U . . .
H13B H 0.786775 0.234549 -0.005774 0.138 Uiso 1 1 calc R U . . .
H13C H 0.683535 0.324118 0.016827 0.138 Uiso 1 1 calc R U . . .
C14 C 0.4940(4) 0.1996(3) 0.1704(3) 0.0442(8) Uani 1 1 d . . . . .
H14A H 0.395621 0.157690 0.190686 0.053 Uiso 1 1 calc R U . . .
H14B H 0.461897 0.273508 0.149822 0.053 Uiso 1 1 calc R U . . .
C15 C 0.5923(4) 0.1736(3) 0.2537(2) 0.0399(7) Uani 1 1 d . . . . .
H15A H 0.615968 0.098405 0.278924 0.048 Uiso 1 1 calc R U . . .
H15B H 0.694765 0.211155 0.233202 0.048 Uiso 1 1 calc R U . . .
C16 C 0.4063(4) 0.1326(2) 0.3904(2) 0.0413(7) Uani 1 1 d . . . . .
H16 H 0.416123 0.066006 0.386366 0.050 Uiso 1 1 calc R U . . .
C17 C 0.2921(4) 0.1425(3) 0.4658(2) 0.0414(7) Uani 1 1 d . . . . .
C18 C 0.2074(5) 0.0509(3) 0.5277(3) 0.0505(9) Uani 1 1 d . . . . .
H18 H 0.229752 -0.013194 0.519745 0.061 Uiso 1 1 calc R U . . .
C19 C 0.0935(5) 0.0554(3) 0.5987(3) 0.0510(9) Uani 1 1 d . . . . .
C20 C 0.0550(4) 0.1497(3) 0.6114(3) 0.0480(8) Uani 1 1 d . . . . .
H20 H -0.024356 0.152318 0.659446 0.058 Uiso 1 1 calc R U . . .
C21 C 0.1364(4) 0.2399(3) 0.5517(2) 0.0414(7) Uani 1 1 d . . . . .
C22 C 0.2599(4) 0.2405(2) 0.4779(2) 0.0369(7) Uani 1 1 d . . . . .
O3 O 0.5690(11) 0.0692(4) 0.6919(5) 0.173(3) Uani 1 1 d . . . . .
O4 O 0.6975(6) 0.1869(4) 0.7298(5) 0.1293(19) Uani 1 1 d . . . . .
O5 O 0.4284(8) 0.1894(6) 0.7431(7) 0.200(4) Uani 1 1 d . . . . .
O6 O 0.5496(12) 0.0463(5) 0.8409(4) 0.201(4) Uani 1 1 d . . . . .
Cl5 Cl 0.55655(16) 0.12348(8) 0.75279(8) 0.0671(3) Uani 1 1 d . . . . .
O1W O 0.8022(7) 0.0017(5) 0.1119(6) 0.152(2) Uani 1 1 d D . . . .
O2W O 1.1284(10) -0.0076(10) 0.0850(7) 0.124(4) Uani 0.5 1 d . . P . .
H1W H 0.783(8) -0.053(5) 0.164(4) 0.149 Uiso 1 1 d D U . . .
H2W H 0.914(3) 0.000(6) 0.110(5) 0.149 Uiso 1 1 d D U . . .
H5N H 0.633(6) 0.115(4) 0.114(3) 0.067(14) Uiso 1 1 d . . . . .

loop_
_atom_site_aniso_label
_atom_site_aniso_U_11
_atom_site_aniso_U_22
_atom_site_aniso_U_33
_atom_site_aniso_U_23
_atom_site_aniso_U_13
_atom_site_aniso_U_12
Co1 0.0391(3) 0.0266(2) 0.0359(2) -0.01282(18) -0.00414(17) -0.00048(17)
Cl1 0.0508(5) 0.0589(6) 0.0683(6) -0.0345(5) -0.0149(4) -0.0011(4)
Cl2 0.0699(8) 0.0658(7) 0.1364(12) -0.0323(8) -0.0395(8) 0.0336(6)
Cl3 0.0604(6) 0.0569(6) 0.0790(7) -0.0435(5) 0.0103(5) -0.0033(4)
Cl4 0.0692(7) 0.0503(6) 0.0800(7) -0.0044(5) 0.0219(6) -0.0104(5)
N1 0.0452(16) 0.0398(15) 0.0440(15) -0.0167(12) -0.0114(12) 0.0011(12)
N2 0.0487(16) 0.0317(13) 0.0413(14) -0.0157(11) -0.0066(12) -0.0033(12)
N3 0.0489(16) 0.0400(15) 0.0403(15) -0.0145(13) -0.0011(12) -0.0027(12)
N6 0.0518(17) 0.0426(16) 0.0419(16) -0.0121(15) -0.0030(13) -0.0103(13)
N7 0.089(3) 0.071(3) 0.056(2) 0.005(2) -0.012(2) -0.004(2)
N5 0.064(2) 0.0485(18) 0.0438(16) -0.0214(14) -0.0055(15) 0.0040(15)
N4 0.0416(14) 0.0308(13) 0.0372(14) -0.0135(11) -0.0038(11) 0.0042(11)
O1 0.0472(13) 0.0309(11) 0.0518(13) -0.0198(10) -0.0136(11) 0.0042(10)
O2 0.0483(13) 0.0333(11) 0.0469(13) -0.0193(10) 0.0042(10) -0.0039(10)
C1 0.076(3) 0.171(6) 0.041(2) -0.007(3) -0.018(2) -0.023(4)
C2 0.056(3) 0.110(4) 0.073(3) -0.039(3) -0.023(2) 0.022(3)
C3 0.087(3) 0.065(3) 0.097(4) -0.031(3) -0.039(3) -0.006(3)
C4 0.073(3) 0.0413(19) 0.066(2) -0.0250(18) -0.026(2) 0.0003(18)
C5 0.054(2) 0.0288(15) 0.0480(19) -0.0173(14) -0.0050(15) 0.0003(14)
C6 0.0432(18) 0.0318(16) 0.0435(17) -0.0118(14) -0.0013(14) 0.0014(13)
C7 0.047(2) 0.0351(17) 0.054(2) -0.0134(15) 0.0010(16) 0.0049(14)
C8 0.0407(19) 0.0425(19) 0.064(2) -0.0085(17) -0.0037(17) 0.0082(15)
C9 0.0355(18) 0.051(2) 0.055(2) -0.0108(17) -0.0066(15) 0.0020(15)
C10 0.0351(16) 0.0404(17) 0.0425(17) -0.0137(14) 0.0005(13) -0.0048(13)
C11 0.0370(16) 0.0333(16) 0.0384(16) -0.0092(13) 0.0011(13) -0.0020(13)
C12 0.114(4) 0.072(3) 0.060(3) -0.033(2) -0.032(3) 0.005(3)
C13 0.090(4) 0.122(5) 0.061(3) -0.034(3) 0.025(3) -0.040(3)
C14 0.0475(19) 0.0405(18) 0.0497(19) -0.0233(15) -0.0039(15) 0.0020(15)
C15 0.0449(18) 0.0330(16) 0.0430(17) -0.0174(14) -0.0001(14) 0.0040(13)
C16 0.0488(19) 0.0279(15) 0.0475(18) -0.0153(14) -0.0025(15) 0.0017(13)
C17 0.0455(18) 0.0317(16) 0.0428(17) -0.0101(14) -0.0011(14) 0.0009(13)
C18 0.057(2) 0.0302(16) 0.057(2) -0.0106(15) 0.0036(17) -0.0006(15)
C19 0.048(2) 0.0423(19) 0.052(2) -0.0061(16) 0.0028(16) -0.0051(15)
C20 0.0426(19) 0.052(2) 0.0455(19) -0.0146(16) 0.0023(15) -0.0028(16)
C21 0.0413(18) 0.0431(18) 0.0441(18) -0.0206(15) -0.0071(14) 0.0034(14)
C22 0.0391(17) 0.0340(16) 0.0398(16) -0.0150(13) -0.0081(13) 0.0011(13)
O3 0.283(9) 0.098(4) 0.169(5) -0.091(4) 0.007(6) -0.037(5)
O4 0.102(3) 0.096(3) 0.205(6) -0.080(4) 0.015(3) -0.029(3)
O5 0.108(4) 0.137(5) 0.366(12) -0.114(7) -0.019(6) 0.048(4)
O6 0.316(11) 0.137(5) 0.105(4) 0.027(4) -0.044(5) -0.083(6)
Cl5 0.0888(8) 0.0386(5) 0.0672(6) -0.0158(4) 0.0049(5) -0.0043(5)
O1W 0.102(4) 0.107(4) 0.217(7) -0.036(4) 0.009(4) 0.018(3)
O2W 0.071(5) 0.179(10) 0.109(7) -0.029(7) -0.030(5) -0.008(6)

loop_
_atom_type_symbol
_atom_type_description
_atom_type_scat_dispersion_real
_atom_type_scat_dispersion_imag
_atom_type_scat_source
C C 0.0033 0.0016 'International Tables Vol C Tables 4.2.6.8 and 6.1.1.4'
H H 0.0000 0.0000 'International Tables Vol C Tables 4.2.6.8 and 6.1.1.4'
N N 0.0061 0.0033 'International Tables Vol C Tables 4.2.6.8 and 6.1.1.4'
O O 0.0106 0.0060 'International Tables Vol C Tables 4.2.6.8 and 6.1.1.4'
Cl Cl 0.1484 0.1585 'International Tables Vol C Tables 4.2.6.8 and 6.1.1.4'
Co Co 0.3494 0.9721 'International Tables Vol C Tables 4.2.6.8 and 6.1.1.4'

loop_
_geom_angle_atom_site_label_1
_geom_angle_atom_site_label_2
_geom_angle_atom_site_label_3
_geom_angle
_geom_angle_site_symmetry_1
_geom_angle_site_symmetry_3
_geom_angle_publ_flag
O1 Co1 N2 94.91(11) . . ?
O1 Co1 O2 89.37(11) . . ?
N2 Co1 O2 84.03(11) . . ?
O1 Co1 N3 89.56(12) . . ?
N2 Co1 N3 89.90(12) . . ?
O2 Co1 N3 173.73(11) . . ?
O1 Co1 N4 85.26(10) . . ?
N2 Co1 N4 177.86(11) . . ?
O2 Co1 N4 93.84(10) . . ?
N3 Co1 N4 92.23(12) . . ?
O1 Co1 N1 178.29(11) . . ?
N2 Co1 N1 85.16(12) . . ?
O2 Co1 N1 92.34(11) . . ?
N3 Co1 N1 88.73(12) . . ?
N4 Co1 N1 94.74(11) . . ?
C1 N1 C2 106.9(4) . . ?
C1 N1 C3 114.5(4) . . ?
C2 N1 C3 104.4(4) . . ?
C1 N1 Co1 113.7(3) . . ?
C2 N1 Co1 113.9(2) . . ?
C3 N1 Co1 103.2(2) . . ?
C5 N2 C4 119.3(3) . . ?
C5 N2 Co1 125.9(2) . . ?
C4 N2 Co1 114.5(2) . . ?
N6 N3 Co1 117.1(3) . . ?
N7 N6 N3 175.9(4) . . ?
C12 N5 C14 110.9(4) . . ?
C12 N5 C13 109.6(4) . . ?
C14 N5 C13 112.1(3) . . ?
C16 N4 C15 115.0(3) . . ?
C16 N4 Co1 123.8(2) . . ?
C15 N4 Co1 120.6(2) . . ?
C11 O1 Co1 126.0(2) . . ?
C22 O2 Co1 127.5(2) . . ?
C4 C3 N1 111.5(4) . . ?
C3 C4 N2 108.3(3) . . ?
N2 C5 C6 125.3(3) . . ?
C7 C6 C11 120.7(3) . . ?
C7 C6 C5 117.2(3) . . ?
C11 C6 C5 121.9(3) . . ?
C8 C7 C6 119.9(3) . . ?
C7 C8 C9 121.4(3) . . ?
C7 C8 Cl2 119.6(3) . . ?
C9 C8 Cl2 119.0(3) . . ?
C10 C9 C8 119.0(3) . . ?
C9 C10 C11 122.7(3) . . ?
C9 C10 Cl1 119.5(3) . . ?
C11 C10 Cl1 117.9(3) . . ?
O1 C11 C10 118.8(3) . . ?
O1 C11 C6 125.0(3) . . ?
C10 C11 C6 116.2(3) . . ?
N5 C14 C15 112.1(3) . . ?
N4 C15 C14 108.7(3) . . ?
N4 C16 C17 127.4(3) . . ?
C18 C17 C22 120.0(3) . . ?
C18 C17 C16 117.7(3) . . ?
C22 C17 C16 122.3(3) . . ?
C19 C18 C17 120.8(3) . . ?
C18 C19 C20 121.1(3) . . ?
C18 C19 Cl4 120.4(3) . . ?
C20 C19 Cl4 118.5(3) . . ?
C21 C20 C19 118.9(3) . . ?
C20 C21 C22 123.1(3) . . ?
C20 C21 Cl3 119.1(3) . . ?
C22 C21 Cl3 117.9(3) . . ?
O2 C22 C21 119.1(3) . . ?
O2 C22 C17 124.8(3) . . ?
C21 C22 C17 116.1(3) . . ?
O5 Cl5 O6 112.6(6) . . ?
O5 Cl5 O3 113.3(6) . . ?
O6 Cl5 O3 104.4(5) . . ?
O5 Cl5 O4 106.6(4) . . ?
O6 Cl5 O4 112.8(5) . . ?
O3 Cl5 O4 107.2(4) . . ?

loop_
_geom_bond_atom_site_label_1
_geom_bond_atom_site_label_2
_geom_bond_distance
_geom_bond_site_symmetry_2
_geom_bond_publ_flag
Co1 O1 1.888(2) . ?
Co1 N2 1.895(3) . ?
Co1 O2 1.910(2) . ?
Co1 N3 1.941(3) . ?
Co1 N4 1.961(3) . ?
Co1 N1 2.043(3) . ?
Cl1 C10 1.736(3) . ?
Cl2 C8 1.744(4) . ?
Cl3 C21 1.736(3) . ?
Cl4 C19 1.753(4) . ?
N1 C1 1.448(5) . ?
N1 C2 1.472(5) . ?
N1 C3 1.494(6) . ?
N2 C5 1.280(4) . ?
N2 C4 1.469(5) . ?
N3 N6 1.205(4) . ?
N6 N7 1.145(5) . ?
N5 C12 1.487(6) . ?
N5 C14 1.488(5) . ?
N5 C13 1.497(6) . ?
N4 C16 1.286(4) . ?
N4 C15 1.480(4) . ?
O1 C11 1.303(4) . ?
O2 C22 1.292(4) . ?
C3 C4 1.451(7) . ?
C5 C6 1.443(5) . ?
C6 C7 1.404(5) . ?
C6 C11 1.423(5) . ?
C7 C8 1.365(6) . ?
C8 C9 1.386(6) . ?
C9 C10 1.380(5) . ?
C10 C11 1.411(5) . ?
C14 C15 1.520(5) . ?
C16 C17 1.436(5) . ?
C17 C18 1.414(5) . ?
C17 C22 1.420(5) . ?
C18 C19 1.360(5) . ?
C19 C20 1.383(5) . ?
C20 C21 1.379(5) . ?
C21 C22 1.419(5) . ?
O3 Cl5 1.377(5) . ?
O4 Cl5 1.419(5) . ?
O5 Cl5 1.338(5) . ?
O6 Cl5 1.365(5) . ?

loop_
_geom_hbond_atom_site_label_D
_geom_hbond_atom_site_label_H
_geom_hbond_atom_site_label_A
_geom_hbond_distance_DH
_geom_hbond_distance_HA
_geom_hbond_distance_DA
_geom_hbond_angle_DHA
_geom_hbond_site_symmetry_A
_geom_hbond_publ_flag
C2 H2A Cl1 0.96 2.99 3.857(5) 151.1 1_655 yes
C2 H2A N3 0.96 2.39 2.953(6) 116.8 . yes
C2 H2C Cl4 0.96 2.94 3.552(5) 122.4 2_656 yes
C12 H12B O6 0.96 2.46 3.083(8) 122.0 2_656 yes
C12 H12C N7 0.96 2.59 3.490(7) 156.7 2_665 yes
C5 H5 O4 0.93 2.49 3.384(6) 160.5 2_666 yes
C16 H16 O3 0.93 2.53 3.405(6) 157.2 2_656 yes
C14 H14B O1 0.97 2.43 3.130(4) 128.3 . yes
C14 H14B N3 0.97 2.69 3.221(5) 115.0 . yes
C9 H9 N6 0.93 2.67 3.345(5) 129.6 1_455 yes
C20 H20 O4 0.93 2.51 3.381(6) 156.0 1_455 yes
C3 H3A Cl3 0.97 2.92 3.610(5) 128.9 2_666 yes
O1W H2W O2W 0.92(2) 1.77(3) 2.682(10) 168(8) . yes
O1W H1W O5 0.87(2) 2.51(4) 3.246(10) 143(6) 2_656 yes
C2 H2A N3 0.96 2.39 2.953(6) 116.8 . yes
C2 H2C Cl4 0.96 2.94 3.552(5) 122.4 2_656 yes
C3 H3A Cl3 0.97 2.92 3.610(5) 128.9 2_666 yes
C5 H5 O4 0.93 2.49 3.384(6) 160.5 2_666 yes
C9 H9 N6 0.93 2.67 3.345(5) 129.6 1_455 yes
C12 H12B O6 0.96 2.46 3.083(8) 122.0 2_656 yes
C12 H12C N7 0.96 2.59 3.490(7) 156.7 2_665 yes
C14 H14B N3 0.97 2.69 3.221(5) 115.0 . yes
C14 H14B O1 0.97 2.43 3.130(4) 128.3 . yes
C16 H16 O3 0.93 2.53 3.405(6) 157.2 2_656 yes
C20 H20 O4 0.93 2.51 3.381(6) 156.0 1_455 yes
O1W H1W O5 0.87(2) 2.51(4) 3.246(10) 143(6) 2_656 yes
O1W H2W O2W 0.92(2) 1.77(3) 2.682(10) 168(8) . yes
